data_1534697
loop_
_publ_author_name
'Loose, A.'
'Sheldrick, W.S.'

_publ_section_title
;
 Synthesis and structure of the bicyclic (Sn4 Se11)(6-) anion in Na6 Sn4
 Se11 * 22(H2 O)
;
_journal_name_full 'Zeitschrift fuer Anorganische und Allgemeine Chemie'
_journal_page_first 2051
_journal_page_last 2052
_journal_volume 627
_journal_year 2001
_chemical_formula_sum 'H44 Na6 O22 Se11 Sn4'
_chemical_name_systematic 'Na6 (Sn4 Se11) (H2 O)22'
_space_group_IT_number 15
_symmetry_space_group_name_Hall '-C 2yc'
_symmetry_space_group_name_H-M 'C 1 2/c 1'
_cell_angle_alpha 90
_cell_angle_beta 95.81
_cell_angle_gamma 90
_cell_formula_units_Z 4
_cell_length_a 15.325
_cell_length_b 11.634
_cell_length_c 26.739
_cell_volume 4742.835
_citation_journal_id_ASTM ZAACAB
_cod_data_source_file Loose_ZAACAB_2001_264.cif
_cod_data_source_block H44Na6O22Se11Sn4
_cod_database_code 1534697

loop_
_symmetry_equiv_pos_as_xyz
x,y,z
-x,y,-z+1/2
-x,-y,-z
x,-y,z-1/2
x+1/2,y+1/2,z
-x+1/2,y+1/2,-z+1/2
-x+1/2,-y+1/2,-z
x+1/2,-y+1/2,z-1/2

loop_
_atom_site_label
_atom_site_type_symbol
_atom_site_fract_x
_atom_site_fract_y
_atom_site_fract_z
_atom_site_occupancy
_atom_site_U_iso_or_equiv
Sn1 Sn+4 0.86761 0.168 0.24986 1 0.0
O11 O-2 0.6352 0.26 0.4634 1 0.0
Se2 Se-2 0.8781 0.3059 0.32408 1 0.0
Na1 Na+1 0.7296 0.2546 0.4023 1 0.0
O4 O-2 0.5501 0.2597 0.0288 1 0.0
Se3 Se-2 0.7478 0.0286 0.2501 1 0.0
Se1 Se-2 0 0.0401 0.25 1 0.0
O8 O-2 0.7495 0.3923 0.0471 1 0.0
Se5 Se-2 0.9673 0.4347 0.06647 1 0.0
O1 O-2 0.8227 0.3951 0.4507 1 0.0
Se6 Se-2 0.9699 0.0762 0.07972 1 0.0
O7 O-2 0.8177 0.1125 0.4468 1 0.0
O10 O-2 0.6409 0.3921 0.3508 1 0.0
O2 O-2 0.6065 0.2676 0.2542 1 0.0
O5 O-2 0.6031 0.3865 0.1458 1 0.0
O9 O-2 0.4082 0.1106 0.3545 1 0.0
Na3 Na+1 0.5132 0.2382 0.3141 1 0.0
Sn2 Sn+4 0.97749 0.2639 0.123 1 0.0
Se4 Se-2 0.851 0.3049 0.17567 1 0.0
O3 O-2 0.6315 0.1185 0.3563 1 0.0
Na2 Na+1 0.6725 0.2539 0.0952 1 0.0
O6 O-2 0.7464 0.1109 0.0538 1 0.0
